data_1504067
loop_
_publ_author_name
'Concell\'on, Jos\'e M'
'Tuya, Paula'
'del Solar, Virginia'
'Garc\'ia-Granda, Santiago'
'D\'iaz, M Rosario'

_publ_section_title
;
 Efficient and highly selective synthesis of enantiopure cis- or
 trans-3,4-disubstituted 1,2,3,4-tetrahydroisoquinolines.
;
_journal_issue 16
_journal_name_full 'Organic letters'
_journal_page_first 3750
_journal_page_last 3753
_journal_paper_doi 10.1021/ol901388e
_journal_volume 11
_journal_year 2009
_chemical_absolute_configuration ad
_chemical_formula_moiety 'C24 H25 N O'
_chemical_formula_sum 'C24 H25 N O'
_chemical_formula_weight 343.45
_chemical_name_systematic
;
 ?
;
_space_group_IT_number 19
_symmetry_cell_setting orthorhombic
_symmetry_space_group_name_Hall 'P 2ac 2ab'
_symmetry_space_group_name_H-M 'P 21 21 21'
_atom_sites_solution_hydrogens geom
_atom_sites_solution_primary direct
_atom_sites_solution_secondary difmap
_audit_creation_method SHELXL-97
_cell_angle_alpha 90.00
_cell_angle_beta 90.00
_cell_angle_gamma 90.00
_cell_formula_units_Z 4
_cell_length_a 6.5177(1)
_cell_length_b 15.9860(3)
_cell_length_c 18.6727(3)
_cell_measurement_reflns_used 6862
_cell_measurement_temperature 293(2)
_cell_measurement_theta_max 70.5013
_cell_measurement_theta_min 3.6371
_cell_volume 1945.55(6)
_computing_cell_refinement
;
CrysAlisPro, Oxford Diffraction Ltd.,
Version 1.171.33.32 (release 27-01-2009 CrysAlis171 .NET)
(compiled Jan 27 2009,14:17:37)
;
_computing_data_collection
;
CrysAlisPro, Oxford Diffraction Ltd.,
Version 1.171.33.32 (release 27-01-2009 CrysAlis171 .NET)
(compiled Jan 27 2009,14:17:37)
;
_computing_data_reduction
;
CrysAlisPro, Oxford Diffraction Ltd.,
Version 1.171.33.32 (release 27-01-2009 CrysAlis171 .NET)
(compiled Jan 27 2009,14:17:37)
;
_computing_structure_refinement 'SHELXL-97 (Sheldrick, 1997)'
_diffrn_ambient_temperature 293(2)
_diffrn_detector_area_resol_mean 10.2673
_diffrn_measured_fraction_theta_full 0.980
_diffrn_measured_fraction_theta_max 0.981
_diffrn_measurement_device_type 'Goniometer Xcalibur, detector: Ruby (Gemini Cu)'
_diffrn_measurement_method '\w scans'
_diffrn_radiation_monochromator graphite
_diffrn_radiation_source 'Enhance (Cu) X-ray Source'
_diffrn_radiation_type CuK\a
_diffrn_radiation_wavelength 1.5418
_diffrn_reflns_av_R_equivalents 0.0225
_diffrn_reflns_av_sigmaI/netI 0.0553
_diffrn_reflns_limit_h_max 7
_diffrn_reflns_limit_h_min -7
_diffrn_reflns_limit_k_max 19
_diffrn_reflns_limit_k_min 0
_diffrn_reflns_limit_l_max 22
_diffrn_reflns_limit_l_min 0
_diffrn_reflns_number 3707
_diffrn_reflns_theta_full 71.61
_diffrn_reflns_theta_max 71.61
_diffrn_reflns_theta_min 3.64
_diffrn_standards_number 0
_exptl_absorpt_coefficient_mu 0.545
_exptl_absorpt_correction_T_max 0.936
_exptl_absorpt_correction_T_min 0.778
_exptl_absorpt_correction_type refdelf
_exptl_absorpt_process_details
;
CrysAlis RED, Oxford Diffraction Ltd.,
Version 1.171.33.32 (release 27-01-2009 CrysAlis171 .NET)
(compiled Jan 27 2009,14:17:37)
Analytical numeric absorption correction using a multifaceted crystal
   model based on expressions derived by R.C. Clark & J.S. Reid.
(Clark, R. C. & Reid, J. S. (1995). Acta Cryst. A51, 887-897)
;
_exptl_crystal_colour Brown
_exptl_crystal_density_diffrn 1.173
_exptl_crystal_density_method 'not measured'
_exptl_crystal_description Prismatic
_exptl_crystal_F_000 736
_exptl_crystal_size_max 0.43
_exptl_crystal_size_mid 0.31
_exptl_crystal_size_min 0.14
_refine_diff_density_max 0.087
_refine_diff_density_min -0.131
_refine_diff_density_rms 0.028
_refine_ls_abs_structure_details
;
Absolute structure was determined without TWIN and BASF in the *.ins file. 
Absolute Configuration of C1 = S
Absolute Configuration of C2 = S
Flack H D (1983), Acta Cryst. A39, 876-881.
The Bijvoet coefficient for the strongest 35 Bijvoet pairs is
 B = 0.514(0.046) and its probability is 1.000
Dirdif (Beurskens et al. 1999)
;
_refine_ls_abs_structure_Flack -0.1(3)
_refine_ls_extinction_method none
_refine_ls_goodness_of_fit_ref 1.075
_refine_ls_hydrogen_treatment mixed
_refine_ls_matrix_type full
_refine_ls_number_parameters 279
_refine_ls_number_reflns 3707
_refine_ls_number_restraints 0
_refine_ls_restrained_S_all 1.075
_refine_ls_R_factor_all 0.0342
_refine_ls_R_factor_gt 0.0303
_refine_ls_shift/su_max 0.001
_refine_ls_shift/su_mean 0.000
_refine_ls_structure_factor_coef Fsqd
_refine_ls_weighting_details 'calc w=1/[\s^2^(Fo^2^)+(0.0435P)^2^+0.0806P] where P=(Fo^2^+2Fc^2^)/3'
_refine_ls_weighting_scheme calc
_refine_ls_wR_factor_gt 0.0787
_refine_ls_wR_factor_ref 0.0820
_reflns_number_gt 3358
_reflns_number_total 3707
_reflns_threshold_expression >2sigma(I)
_cod_data_source_file ol901388e_si_002.cif
_cod_data_source_block 3
_cod_depositor_comments
;
The following automatic conversions were performed:

'_symmetry_cell_setting' value 'Orthorhombic' changed to
'orthorhombic' according to
/home/saulius/struct/CIF-dictionaries/cif_core.dic dictionary named
'cif_core.dic' version 2.4.2 from 2011-04-26.

Automatic conversion script
Id: cif_fix_values 1715 2011-07-08 13:25:40Z adriana 
;
_cod_database_code 1504067

loop_
_symmetry_equiv_pos_as_xyz
'x, y, z'
'-x+1/2, -y, z+1/2'
'x+1/2, -y+1/2, -z'
'-x, y+1/2, -z+1/2'

loop_
_atom_site_label
_atom_site_type_symbol
_atom_site_fract_x
_atom_site_fract_y
_atom_site_fract_z
_atom_site_U_iso_or_equiv
_atom_site_adp_type
_atom_site_occupancy
_atom_site_symmetry_multiplicity
_atom_site_calc_flag
_atom_site_refinement_flags
N1 N 0.10748(16) 0.16209(6) 0.73184(5) 0.0462(2) Uani 1 1 d .
O1 O -0.23000(17) 0.26482(8) 0.72471(6) 0.0719(3) Uani 1 1 d .
C19 C -0.0424(2) 0.02421(7) 0.76093(7) 0.0463(3) Uani 1 1 d .
C2 C 0.04937(19) 0.20977(7) 0.79625(7) 0.0457(3) Uani 1 1 d .
C1 C -0.0741(2) 0.28674(8) 0.77464(7) 0.0503(3) Uani 1 1 d .
C18 C 0.1498(2) 0.07368(8) 0.74774(8) 0.0521(3) Uani 1 1 d .
C12 C 0.2709(2) 0.17098(8) 0.61317(7) 0.0536(3) Uani 1 1 d .
C22 C -0.3979(3) -0.06930(9) 0.78194(10) 0.0679(4) Uani 1 1 d .
H22 H -0.5168 -0.1004 0.7889 0.081 Uiso 1 1 calc R
C23 C -0.3499(3) -0.03908(9) 0.71507(9) 0.0643(4) Uani 1 1 d .
H23 H -0.4366 -0.0501 0.6766 0.077 Uiso 1 1 calc R
C5 C 0.2913(3) 0.30977(11) 0.96158(8) 0.0722(4) Uani 1 1 d .
H5 H 0.4146 0.2807 0.9644 0.087 Uiso 1 1 calc R
C10 C -0.1725(2) 0.32521(10) 0.83977(9) 0.0621(4) Uani 1 1 d .
C20 C -0.0918(3) -0.00667(9) 0.82766(7) 0.0589(3) Uani 1 1 d .
H20 H -0.0051 0.0038 0.8662 0.071 Uiso 1 1 calc R
C4 C 0.1599(2) 0.29554(8) 0.90411(7) 0.0548(3) Uani 1 1 d .
C13 C 0.1100(3) 0.19179(11) 0.56891(9) 0.0742(4) Uani 1 1 d .
H13 H 0.0011 0.2226 0.5874 0.089 Uiso 1 1 calc R
C11 C 0.2756(2) 0.19946(10) 0.69026(8) 0.0545(3) Uani 1 1 d .
C21 C -0.2690(3) -0.05312(9) 0.83816(9) 0.0678(4) Uani 1 1 d .
H21 H -0.3003 -0.0734 0.8836 0.081 Uiso 1 1 calc R
C24 C -0.1740(2) 0.00753(8) 0.70447(7) 0.0544(3) Uani 1 1 d .
H24 H -0.1437 0.0279 0.6590 0.065 Uiso 1 1 calc R
C9 C -0.0250(2) 0.33915(8) 0.90047(7) 0.0579(3) Uani 1 1 d .
C6 C 0.2411(4) 0.36647(13) 1.01450(9) 0.0911(7) Uani 1 1 d .
H6 H 0.3303 0.3755 1.0526 0.109 Uiso 1 1 calc R
C17 C 0.4293(3) 0.12491(11) 0.58407(8) 0.0686(4) Uani 1 1 d .
H17 H 0.5403 0.1100 0.6126 0.082 Uiso 1 1 calc R
C3 C 0.2247(2) 0.23564(10) 0.84569(8) 0.0560(3) Uani 1 1 d .
C15 C 0.2633(4) 0.12284(13) 0.46963(10) 0.0904(6) Uani 1 1 d .
H15 H 0.2609 0.1072 0.4217 0.109 Uiso 1 1 calc R
C8 C -0.0713(4) 0.39655(11) 0.95435(9) 0.0771(5) Uani 1 1 d .
H8 H -0.1933 0.4266 0.9519 0.092 Uiso 1 1 calc R
C16 C 0.4249(4) 0.10050(13) 0.51251(10) 0.0874(6) Uani 1 1 d .
H16 H 0.5320 0.0689 0.4937 0.105 Uiso 1 1 calc R
C7 C 0.0591(5) 0.40960(13) 1.01079(10) 0.0939(7) Uani 1 1 d .
H7 H 0.0244 0.4476 1.0465 0.113 Uiso 1 1 calc R
C14 C 0.1060(4) 0.16828(14) 0.49807(10) 0.0912(6) Uani 1 1 d .
H14 H -0.0046 0.1834 0.4694 0.109 Uiso 1 1 calc R
H2 H -0.045(2) 0.1727(9) 0.8232(7) 0.046(3) Uiso 1 1 d .
H1A H 0.019(2) 0.3303(9) 0.7514(7) 0.052(4) Uiso 1 1 d .
H3A H 0.290(3) 0.1845(11) 0.8686(8) 0.069(5) Uiso 1 1 d .
H18A H 0.245(3) 0.0668(9) 0.7904(8) 0.059(4) Uiso 1 1 d .
H11B H 0.414(3) 0.1847(11) 0.7139(10) 0.078(5) Uiso 1 1 d .
H11A H 0.260(2) 0.2584(11) 0.6913(8) 0.063(4) Uiso 1 1 d .
H3B H 0.333(3) 0.2606(11) 0.8154(9) 0.071(5) Uiso 1 1 d .
H18B H 0.220(3) 0.0520(10) 0.7069(9) 0.062(4) Uiso 1 1 d .
H1 H -0.186(4) 0.2202(15) 0.7057(12) 0.105(8) Uiso 1 1 d .
H10A H -0.239(3) 0.3800(13) 0.8268(9) 0.080(5) Uiso 1 1 d .
H10B H -0.283(3) 0.2857(11) 0.8576(9) 0.074(5) Uiso 1 1 d .

loop_
_atom_site_aniso_label
_atom_site_aniso_U_11
_atom_site_aniso_U_22
_atom_site_aniso_U_33
_atom_site_aniso_U_23
_atom_site_aniso_U_13
_atom_site_aniso_U_12
N1 0.0431(5) 0.0396(5) 0.0559(5) -0.0011(4) 0.0034(4) -0.0035(4)
O1 0.0529(6) 0.0789(7) 0.0841(7) -0.0199(6) -0.0243(5) 0.0123(5)
C19 0.0496(7) 0.0327(5) 0.0567(7) -0.0026(5) 0.0015(5) 0.0044(5)
C2 0.0418(6) 0.0415(6) 0.0539(6) -0.0003(5) 0.0015(5) -0.0014(5)
C1 0.0414(6) 0.0472(6) 0.0623(7) -0.0028(6) -0.0084(6) 0.0013(5)
C18 0.0462(7) 0.0447(7) 0.0655(8) -0.0011(6) 0.0023(7) 0.0042(5)
C12 0.0569(8) 0.0462(6) 0.0576(7) 0.0017(5) 0.0037(6) -0.0045(6)
C22 0.0552(9) 0.0469(7) 0.1015(12) -0.0009(7) 0.0113(9) -0.0030(6)
C23 0.0538(8) 0.0534(7) 0.0859(10) 0.0007(7) -0.0091(8) -0.0035(6)
C5 0.0848(12) 0.0720(9) 0.0598(8) -0.0003(7) -0.0174(8) -0.0090(9)
C10 0.0533(8) 0.0589(8) 0.0742(9) -0.0096(7) 0.0003(7) 0.0099(7)
C20 0.0747(9) 0.0485(7) 0.0535(7) -0.0003(5) 0.0022(7) -0.0021(7)
C4 0.0631(8) 0.0501(7) 0.0511(6) 0.0025(5) -0.0034(6) -0.0051(6)
C13 0.0745(11) 0.0768(10) 0.0714(9) 0.0007(8) -0.0077(8) 0.0126(9)
C11 0.0507(8) 0.0523(8) 0.0605(7) -0.0033(6) 0.0065(6) -0.0105(6)
C21 0.0816(11) 0.0519(8) 0.0698(9) 0.0049(6) 0.0229(9) -0.0029(8)
C24 0.0586(8) 0.0459(7) 0.0588(7) 0.0028(6) -0.0052(6) 0.0007(6)
C9 0.0679(9) 0.0471(7) 0.0587(7) -0.0018(6) 0.0041(7) -0.0022(6)
C6 0.1298(19) 0.0798(12) 0.0637(9) -0.0099(8) -0.0241(11) -0.0147(13)
C17 0.0678(9) 0.0719(9) 0.0662(8) 0.0030(7) 0.0070(8) 0.0096(8)
C3 0.0496(7) 0.0617(8) 0.0567(7) -0.0042(6) -0.0086(6) 0.0057(7)
C15 0.1268(18) 0.0844(12) 0.0600(9) -0.0059(8) 0.0027(11) 0.0003(13)
C8 0.0965(13) 0.0626(9) 0.0721(10) -0.0133(7) 0.0063(9) 0.0073(9)
C16 0.1079(15) 0.0833(12) 0.0709(10) -0.0086(9) 0.0212(11) 0.0144(12)
C7 0.142(2) 0.0705(11) 0.0697(10) -0.0211(8) 0.0002(12) -0.0009(13)
C14 0.1054(15) 0.0954(14) 0.0729(11) 0.0043(9) -0.0251(11) 0.0041(13)

loop_
_atom_type_symbol
_atom_type_description
_atom_type_scat_dispersion_real
_atom_type_scat_dispersion_imag
_atom_type_scat_source
C C 0.0181 0.0091 'International Tables Vol C Tables 4.2.6.8 and 6.1.1.4'
H H 0.0000 0.0000 'International Tables Vol C Tables 4.2.6.8 and 6.1.1.4'
N N 0.0311 0.0180 'International Tables Vol C Tables 4.2.6.8 and 6.1.1.4'
O O 0.0492 0.0322 'International Tables Vol C Tables 4.2.6.8 and 6.1.1.4'

loop_
_geom_angle_atom_site_label_1
_geom_angle_atom_site_label_2
_geom_angle_atom_site_label_3
_geom_angle
C11 N1 C18 110.95(11)
C11 N1 C2 114.37(10)
C18 N1 C2 112.37(10)
C1 O1 H1 103.8(16)
C20 C19 C24 118.31(13)
C20 C19 C18 122.13(13)
C24 C19 C18 119.55(12)
N1 C2 C1 109.70(10)
N1 C2 C3 116.20(10)
C1 C2 C3 109.68(10)
N1 C2 H2 105.4(8)
C1 C2 H2 106.7(8)
C3 C2 H2 108.7(8)
O1 C1 C10 109.00(11)
O1 C1 C2 110.59(11)
C10 C1 C2 109.91(12)
O1 C1 H1A 108.3(8)
C10 C1 H1A 108.6(8)
C2 C1 H1A 110.4(8)
N1 C18 C19 112.52(10)
N1 C18 H18A 112.2(9)
C19 C18 H18A 108.9(9)
N1 C18 H18B 106.1(9)
C19 C18 H18B 109.9(10)
H18A C18 H18B 107.1(13)
C13 C12 C17 117.56(14)
C13 C12 C11 121.01(14)
C17 C12 C11 121.41(14)
C21 C22 C23 119.34(15)
C21 C22 H22 120.3
C23 C22 H22 120.3
C22 C23 C24 120.57(15)
C22 C23 H23 119.7
C24 C23 H23 119.7
C6 C5 C4 120.90(19)
C6 C5 H5 119.6
C4 C5 H5 119.6
C9 C10 C1 113.39(12)
C9 C10 H10A 109.1(11)
C1 C10 H10A 110.2(10)
C9 C10 H10B 107.5(10)
C1 C10 H10B 108.2(10)
H10A C10 H10B 108.3(15)
C19 C20 C21 120.95(14)
C19 C20 H20 119.5
C21 C20 H20 119.5
C5 C4 C9 119.21(14)
C5 C4 C3 119.20(14)
C9 C4 C3 121.55(12)
C14 C13 C12 121.74(18)
C14 C13 H13 119.1
C12 C13 H13 119.1
N1 C11 C12 111.46(11)
N1 C11 H11B 109.5(11)
C12 C11 H11B 110.9(10)
N1 C11 H11A 108.2(10)
C12 C11 H11A 108.5(9)
H11B C11 H11A 108.3(14)
C22 C21 C20 120.25(14)
C22 C21 H21 119.9
C20 C21 H21 119.9
C23 C24 C19 120.58(13)
C23 C24 H24 119.7
C19 C24 H24 119.7
C4 C9 C8 118.74(15)
C4 C9 C10 121.05(12)
C8 C9 C10 120.21(15)
C7 C6 C5 119.87(18)
C7 C6 H6 120.1
C5 C6 H6 120.1
C12 C17 C16 120.81(17)
C12 C17 H17 119.6
C16 C17 H17 119.6
C4 C3 C2 113.50(12)
C4 C3 H3A 108.8(9)
C2 C3 H3A 110.5(10)
C4 C3 H3B 110.9(10)
C2 C3 H3B 107.3(10)
H3A C3 H3B 105.5(14)
C14 C15 C16 119.28(17)
C14 C15 H15 120.4
C16 C15 H15 120.4
C7 C8 C9 121.4(2)
C7 C8 H8 119.3
C9 C8 H8 119.3
C15 C16 C17 120.23(19)
C15 C16 H16 119.9
C17 C16 H16 119.9
C8 C7 C6 119.87(17)
C8 C7 H7 120.1
C6 C7 H7 120.1
C15 C14 C13 120.36(19)
C15 C14 H14 119.8
C13 C14 H14 119.8

loop_
_geom_bond_atom_site_label_1
_geom_bond_atom_site_label_2
_geom_bond_distance
N1 C11 1.4698(17)
N1 C18 1.4702(16)
N1 C2 1.4735(16)
O1 C1 1.4228(16)
O1 H1 0.85(2)
C19 C20 1.3784(19)
C19 C24 1.3852(19)
C19 C18 1.5016(19)
C2 C1 1.5248(17)
C2 C3 1.5261(19)
C2 H2 0.993(15)
C1 C10 1.506(2)
C1 H1A 1.020(15)
C18 H18A 1.015(17)
C18 H18B 0.955(17)
C12 C13 1.376(2)
C12 C17 1.380(2)
C12 C11 1.5100(19)
C22 C21 1.369(2)
C22 C23 1.375(2)
C22 H22 0.9300
C23 C24 1.382(2)
C23 H23 0.9300
C5 C6 1.380(3)
C5 C4 1.392(2)
C5 H5 0.9300
C10 C9 1.503(2)
C10 H10A 1.01(2)
C10 H10B 1.014(19)
C20 C21 1.387(2)
C20 H20 0.9300
C4 C9 1.394(2)
C4 C3 1.512(2)
C13 C14 1.375(3)
C13 H13 0.9300
C11 H11B 1.03(2)
C11 H11A 0.948(17)
C21 H21 0.9300
C24 H24 0.9300
C9 C8 1.395(2)
C6 C7 1.374(3)
C6 H6 0.9300
C17 C16 1.392(2)
C17 H17 0.9300
C3 H3A 1.017(18)
C3 H3B 0.989(19)
C15 C14 1.364(3)
C15 C16 1.370(3)
C15 H15 0.9300
C8 C7 1.370(3)
C8 H8 0.9300
C16 H16 0.9300
C7 H7 0.9300
C14 H14 0.9300

loop_
_geom_torsion_atom_site_label_1
_geom_torsion_atom_site_label_2
_geom_torsion_atom_site_label_3
_geom_torsion_atom_site_label_4
_geom_torsion
C11 N1 C2 C1 75.59(14)
C18 N1 C2 C1 -156.75(10)
C11 N1 C2 C3 -49.49(15)
C18 N1 C2 C3 78.17(14)
N1 C2 C1 O1 47.34(15)
C3 C2 C1 O1 176.09(11)
N1 C2 C1 C10 167.73(11)
C3 C2 C1 C10 -63.52(14)
C11 N1 C18 C19 -155.59(11)
C2 N1 C18 C19 74.96(14)
C20 C19 C18 N1 -110.92(14)
C24 C19 C18 N1 70.09(16)
C21 C22 C23 C24 -0.3(2)
O1 C1 C10 C9 171.51(12)
C2 C1 C10 C9 50.16(17)
C24 C19 C20 C21 -0.1(2)
C18 C19 C20 C21 -179.14(12)
C6 C5 C4 C9 -0.2(2)
C6 C5 C4 C3 177.43(16)
C17 C12 C13 C14 -0.4(3)
C11 C12 C13 C14 178.21(17)
C18 N1 C11 C12 75.04(15)
C2 N1 C11 C12 -156.58(11)
C13 C12 C11 N1 64.68(19)
C17 C12 C11 N1 -116.81(15)
C23 C22 C21 C20 0.0(2)
C19 C20 C21 C22 0.2(2)
C22 C23 C24 C19 0.4(2)
C20 C19 C24 C23 -0.15(19)
C18 C19 C24 C23 178.88(13)
C5 C4 C9 C8 0.7(2)
C3 C4 C9 C8 -176.89(15)
C5 C4 C9 C10 -179.43(15)
C3 C4 C9 C10 3.0(2)
C1 C10 C9 C4 -20.3(2)
C1 C10 C9 C8 159.60(15)
C4 C5 C6 C7 0.1(3)
C13 C12 C17 C16 -0.1(3)
C11 C12 C17 C16 -178.70(16)
C5 C4 C3 C2 166.07(13)
C9 C4 C3 C2 -16.3(2)
N1 C2 C3 C4 170.89(11)
C1 C2 C3 C4 45.80(16)
C4 C9 C8 C7 -1.1(3)
C10 C9 C8 C7 179.07(18)
C14 C15 C16 C17 -0.8(3)
C12 C17 C16 C15 0.7(3)
C9 C8 C7 C6 0.9(3)
C5 C6 C7 C8 -0.4(3)
C16 C15 C14 C13 0.3(3)
C12 C13 C14 C15 0.3(3)
